data_4350068
loop_
_publ_author_name
'Xiang, Shiqun'
'Zhang, Xiaofeng'
'Chen, Hui'
'Li, Yinghua'
'Fan, Weibin'
'Huang, Deguang'

_publ_section_title
;
 Copper(ii) facilitated decarboxylation for the construction of
 pyridyl--pyrazole skeletons
;
_journal_issue 9
_journal_name_full 'Inorganic Chemistry Frontiers'
_journal_page_first 2359
_journal_paper_doi 10.1039/C9QI00599D
_journal_volume 6
_journal_year 2019
_chemical_formula_moiety 'C28 H24 Cu2 N8 O4, 2(H2 O)'
_chemical_formula_sum 'C28 H28 Cu2 N8 O6'
_chemical_formula_weight 699.66
_chemical_name_common '[Cu(Pz-COO)(Py)2]2  2H2O'
_chemical_name_systematic '[Cu(Pz-COO)(Py)2]2  2H2O'
_space_group_IT_number 61
_space_group_name_Hall '-P 2ac 2ab'
_space_group_name_H-M_alt 'P b c a'
_symmetry_cell_setting orthorhombic
_symmetry_space_group_name_Hall '-P 2ac 2ab'
_symmetry_space_group_name_H-M 'P b c a'
_atom_sites_solution_hydrogens geom
_atom_sites_solution_primary direct
_atom_sites_solution_secondary difmap
_audit_creation_method SHELXL-97
_audit_update_record
;
2018-09-05 deposited with the CCDC.	2019-07-22 downloaded from the CCDC.
;
_cell_angle_alpha 90.00
_cell_angle_beta 90.00
_cell_angle_gamma 90.00
_cell_formula_units_Z 4
_cell_length_a 17.3539(3)
_cell_length_b 8.80152(17)
_cell_length_c 19.8411(3)
_cell_measurement_reflns_used 4357
_cell_measurement_temperature 100(2)
_cell_measurement_theta_max 73.3050
_cell_measurement_theta_min 5.0970
_cell_volume 3030.54(9)
_computing_cell_refinement 'CrysAlisPro 1.171.38.41 (Rigaku OD, 2015)'
_computing_data_collection 'CrysAlisPro 1.171.38.41 (Rigaku OD, 2015)'
_computing_data_reduction 'CrysAlisPro 1.171.38.41 (Rigaku OD, 2015)'
_computing_molecular_graphics 'Bruker SHELXTL'
_computing_publication_material 'Bruker SHELXTL'
_computing_structure_refinement 'SHELXL-97 (Sheldrick, 1997)'
_computing_structure_solution 'SHELXS-97 (Sheldrick, 1990)'
_diffrn_ambient_temperature 100(2)
_diffrn_detector_area_resol_mean 10.5594
_diffrn_measured_fraction_theta_full 0.992
_diffrn_measured_fraction_theta_max 0.992
_diffrn_measurement_device_type 'SuperNova, Dual, Cu at zero, Atlas'
_diffrn_measurement_method '\w scans'
_diffrn_radiation_monochromator graphite
_diffrn_radiation_source 'fine-focus sealed tube'
_diffrn_radiation_type CuK\a
_diffrn_radiation_wavelength 1.54184
_diffrn_reflns_av_R_equivalents 0.0312
_diffrn_reflns_av_sigmaI/netI 0.0302
_diffrn_reflns_limit_h_max 21
_diffrn_reflns_limit_h_min -20
_diffrn_reflns_limit_k_max 10
_diffrn_reflns_limit_k_min -7
_diffrn_reflns_limit_l_max 24
_diffrn_reflns_limit_l_min -13
_diffrn_reflns_number 6994
_diffrn_reflns_theta_full 69.98
_diffrn_reflns_theta_max 69.98
_diffrn_reflns_theta_min 5.10
_exptl_absorpt_coefficient_mu 2.202
_exptl_absorpt_correction_T_max 0.7780
_exptl_absorpt_correction_T_min 0.7195
_exptl_absorpt_correction_type multi-scan
_exptl_absorpt_process_details
; 
CrysAlisPro 1.171.38.41 (Rigaku Oxford Diffraction, 2015) 
Empirical absorption correction using spherical harmonics, 
 implemented in SCALE3 ABSPACK scaling algorithm. 
;
_exptl_crystal_colour blue
_exptl_crystal_density_diffrn 1.533
_exptl_crystal_density_method 'not measured'
_exptl_crystal_description block
_exptl_crystal_F_000 1432
_exptl_crystal_size_max 0.16
_exptl_crystal_size_mid 0.14
_exptl_crystal_size_min 0.12
_refine_diff_density_max 0.401
_refine_diff_density_min -0.500
_refine_diff_density_rms 0.075
_refine_ls_extinction_method none
_refine_ls_goodness_of_fit_ref 1.041
_refine_ls_hydrogen_treatment mixed
_refine_ls_matrix_type full
_refine_ls_number_parameters 205
_refine_ls_number_reflns 2851
_refine_ls_number_restraints 0
_refine_ls_restrained_S_all 1.041
_refine_ls_R_factor_all 0.0394
_refine_ls_R_factor_gt 0.0367
_refine_ls_shift/su_max 0.000
_refine_ls_shift/su_mean 0.000
_refine_ls_structure_factor_coef Fsqd
_refine_ls_weighting_details 'calc w=1/[\s^2^(Fo^2^)+(0.0676P)^2^+0.9475P] where P=(Fo^2^+2Fc^2^)/3'
_refine_ls_weighting_scheme calc
_refine_ls_wR_factor_gt 0.1039
_refine_ls_wR_factor_ref 0.1063
_reflns_number_gt 2605
_reflns_number_total 2851
_reflns_threshold_expression >2sigma(I)
_cod_data_source_file c9qi00599d2.cif
_cod_data_source_block full
_cod_original_cell_volume 3030.55(10)
_cod_database_code 4350068

loop_
_symmetry_equiv_pos_as_xyz
'x, y, z'
'-x+1/2, -y, z+1/2'
'x+1/2, -y+1/2, -z'
'-x, y+1/2, -z+1/2'
'-x, -y, -z'
'x-1/2, y, -z-1/2'
'-x-1/2, y-1/2, z'
'x, -y-1/2, z-1/2'

loop_
_atom_site_label
_atom_site_type_symbol
_atom_site_fract_x
_atom_site_fract_y
_atom_site_fract_z
_atom_site_U_iso_or_equiv
_atom_site_adp_type
_atom_site_occupancy
_atom_site_symmetry_multiplicity
_atom_site_calc_flag
_atom_site_refinement_flags
Cu1 Cu 0.053045(16) 0.35013(3) 0.058323(14) 0.02577(14) Uani 1 1 d .
O1 O -0.14108(8) 0.60985(17) -0.11870(7) 0.0323(3) Uani 1 1 d .
O2 O -0.22027(9) 0.42848(17) -0.15519(8) 0.0416(4) Uani 1 1 d .
N1 N -0.06690(9) 0.42745(19) -0.03835(8) 0.0251(3) Uani 1 1 d .
N2 N -0.03729(10) 0.31629(19) 0.00104(8) 0.0276(4) Uani 1 1 d .
N3 N 0.01618(10) 0.19989(18) 0.13071(8) 0.0283(4) Uani 1 1 d .
N4 N 0.12980(9) 0.2448(2) -0.01765(8) 0.0303(4) Uani 1 1 d .
C1 C -0.07429(13) 0.1865(2) -0.01389(11) 0.0332(4) Uani 1 1 d .
H1A H -0.0643 0.0910 0.0066 0.040 Uiso 1 1 calc R
C2 C -0.12879(13) 0.2115(2) -0.06319(10) 0.0324(5) Uani 1 1 d .
H2A H -0.1629 0.1400 -0.0831 0.039 Uiso 1 1 calc R
C3 C -0.12212(11) 0.3656(2) -0.07694(10) 0.0266(4) Uani 1 1 d .
C4 C -0.16459(11) 0.4725(2) -0.12062(10) 0.0286(4) Uani 1 1 d .
C5 C -0.05748(12) 0.1974(3) 0.15142(11) 0.0350(5) Uani 1 1 d .
H5A H -0.0938 0.2602 0.1289 0.042 Uiso 1 1 calc R
C6 C -0.08252(15) 0.1077(3) 0.20382(12) 0.0466(6) Uani 1 1 d .
H6A H -0.1349 0.1099 0.2176 0.056 Uiso 1 1 calc R
C7 C -0.03037(17) 0.0147(3) 0.23599(13) 0.0523(6) Uani 1 1 d .
H7A H -0.0463 -0.0489 0.2721 0.063 Uiso 1 1 calc R
C8 C 0.04551(16) 0.0154(3) 0.21485(13) 0.0468(6) Uani 1 1 d .
H8A H 0.0825 -0.0485 0.2359 0.056 Uiso 1 1 calc R
C9 C 0.06664(13) 0.1100(3) 0.16291(11) 0.0344(5) Uani 1 1 d .
H9A H 0.1191 0.1118 0.1493 0.041 Uiso 1 1 calc R
C10 C 0.11684(14) 0.2705(3) -0.08332(11) 0.0439(5) Uani 1 1 d .
H10A H 0.0720 0.3253 -0.0959 0.053 Uiso 1 1 calc R
C11 C 0.16600(15) 0.2206(3) -0.13333(12) 0.0502(6) Uani 1 1 d .
H11A H 0.1560 0.2446 -0.1792 0.060 Uiso 1 1 calc R
C12 C 0.22945(15) 0.1360(3) -0.11621(13) 0.0507(7) Uani 1 1 d .
H12A H 0.2633 0.0982 -0.1499 0.061 Uiso 1 1 calc R
C13 C 0.24285(15) 0.1071(3) -0.04880(13) 0.0494(6) Uani 1 1 d .
H13A H 0.2859 0.0480 -0.0351 0.059 Uiso 1 1 calc R
C14 C 0.19253(13) 0.1657(3) -0.00175(11) 0.0367(5) Uani 1 1 d .
H14A H 0.2033 0.1487 0.0446 0.044 Uiso 1 1 calc R
O3 O 0.28346(13) 0.3416(2) 0.23225(9) 0.0523(5) Uani 1 1 d .
H3A H 0.2593(19) 0.409(4) 0.2154(16) 0.063 Uiso 1 1 d .
H3B H 0.2834(19) 0.272(4) 0.2096(16) 0.063 Uiso 1 1 d .

loop_
_atom_site_aniso_label
_atom_site_aniso_U_11
_atom_site_aniso_U_22
_atom_site_aniso_U_33
_atom_site_aniso_U_23
_atom_site_aniso_U_13
_atom_site_aniso_U_12
Cu1 0.0257(2) 0.0213(2) 0.0303(2) 0.00386(10) -0.00619(10) -0.00156(10)
O1 0.0352(7) 0.0251(7) 0.0366(7) 0.0043(6) -0.0118(6) -0.0028(6)
O2 0.0421(9) 0.0327(8) 0.0499(9) 0.0057(7) -0.0232(7) -0.0074(7)
N1 0.0247(7) 0.0224(8) 0.0282(8) 0.0020(7) -0.0036(6) 0.0001(7)
N2 0.0274(8) 0.0214(8) 0.0340(9) 0.0050(7) -0.0066(7) 0.0001(7)
N3 0.0319(9) 0.0232(8) 0.0299(8) 0.0022(6) 0.0007(7) 0.0005(7)
N4 0.0289(8) 0.0312(9) 0.0308(8) -0.0008(7) -0.0011(7) -0.0005(7)
C1 0.0344(11) 0.0225(9) 0.0426(11) 0.0045(9) -0.0064(9) -0.0014(9)
C2 0.0336(11) 0.0236(11) 0.0400(11) -0.0004(8) -0.0076(8) -0.0048(9)
C3 0.0263(9) 0.0238(9) 0.0296(9) -0.0003(7) -0.0018(8) -0.0011(8)
C4 0.0281(9) 0.0282(10) 0.0295(9) 0.0014(8) -0.0027(8) -0.0005(8)
C5 0.0328(11) 0.0327(11) 0.0397(12) -0.0007(10) 0.0036(8) 0.0024(9)
C6 0.0450(13) 0.0467(13) 0.0480(13) 0.0001(11) 0.0174(11) -0.0026(12)
C7 0.0679(17) 0.0460(14) 0.0429(13) 0.0143(11) 0.0129(12) -0.0018(13)
C8 0.0577(15) 0.0405(13) 0.0422(13) 0.0136(11) -0.0008(10) 0.0055(11)
C9 0.0363(11) 0.0311(10) 0.0357(11) 0.0048(9) 0.0008(9) 0.0044(9)
C10 0.0429(12) 0.0529(15) 0.0358(11) 0.0018(10) -0.0048(10) 0.0067(11)
C11 0.0503(14) 0.0701(18) 0.0303(11) -0.0045(11) -0.0017(10) 0.0003(13)
C12 0.0424(14) 0.0673(17) 0.0425(13) -0.0165(12) 0.0070(11) 0.0004(12)
C13 0.0354(12) 0.0623(17) 0.0504(14) -0.0086(12) 0.0013(10) 0.0134(13)
C14 0.0313(11) 0.0425(12) 0.0361(11) -0.0010(9) -0.0002(9) 0.0029(9)
O3 0.0690(13) 0.0494(11) 0.0386(9) 0.0010(7) -0.0071(9) 0.0214(10)

loop_
_atom_type_symbol
_atom_type_description
_atom_type_scat_dispersion_real
_atom_type_scat_dispersion_imag
_atom_type_scat_source
C C 0.0181 0.0091 'International Tables Vol C Tables 4.2.6.8 and 6.1.1.4'
H H 0.0000 0.0000 'International Tables Vol C Tables 4.2.6.8 and 6.1.1.4'
Cu Cu -1.9646 0.5888 'International Tables Vol C Tables 4.2.6.8 and 6.1.1.4'
N N 0.0311 0.0180 'International Tables Vol C Tables 4.2.6.8 and 6.1.1.4'
O O 0.0492 0.0322 'International Tables Vol C Tables 4.2.6.8 and 6.1.1.4'

loop_
_geom_angle_atom_site_label_1
_geom_angle_atom_site_label_2
_geom_angle_atom_site_label_3
_geom_angle
_geom_angle_site_symmetry_1
_geom_angle_site_symmetry_3
N2 Cu1 O1 177.37(7) . 5_565
N2 Cu1 N1 97.43(7) . 5_565
O1 Cu1 N1 81.57(6) 5_565 5_565
N2 Cu1 N3 93.35(7) . .
O1 Cu1 N3 86.08(6) 5_565 .
N1 Cu1 N3 143.25(7) 5_565 .
N2 Cu1 N4 91.31(7) . .
O1 Cu1 N4 91.28(6) 5_565 .
N1 Cu1 N4 101.62(7) 5_565 .
N3 Cu1 N4 113.18(7) . .
C4 O1 Cu1 115.77(12) . 5_565
C3 N1 N2 107.88(16) . .
C3 N1 Cu1 111.58(13) . 5_565
N2 N1 Cu1 140.51(13) . 5_565
C1 N2 N1 107.80(16) . .
C1 N2 Cu1 129.77(14) . .
N1 N2 Cu1 121.93(13) . .
C9 N3 C5 117.76(18) . .
C9 N3 Cu1 120.61(14) . .
C5 N3 Cu1 121.39(14) . .
C14 N4 C10 117.11(19) . .
C14 N4 Cu1 123.36(14) . .
C10 N4 Cu1 119.32(15) . .
N2 C1 C2 110.42(18) . .
N2 C1 H1A 124.8 . .
C2 C1 H1A 124.8 . .
C1 C2 C3 103.77(18) . .
C1 C2 H2A 128.1 . .
C3 C2 H2A 128.1 . .
N1 C3 C2 110.11(18) . .
N1 C3 C4 115.62(17) . .
C2 C3 C4 134.16(19) . .
O2 C4 O1 123.97(18) . .
O2 C4 C3 120.76(18) . .
O1 C4 C3 115.26(17) . .
N3 C5 C6 122.8(2) . .
N3 C5 H5A 118.6 . .
C6 C5 H5A 118.6 . .
C5 C6 C7 118.9(2) . .
C5 C6 H6A 120.5 . .
C7 C6 H6A 120.5 . .
C6 C7 C8 118.9(2) . .
C6 C7 H7A 120.6 . .
C8 C7 H7A 120.6 . .
C9 C8 C7 119.0(2) . .
C9 C8 H8A 120.5 . .
C7 C8 H8A 120.5 . .
N3 C9 C8 122.7(2) . .
N3 C9 H9A 118.7 . .
C8 C9 H9A 118.7 . .
N4 C10 C11 122.8(2) . .
N4 C10 H10A 118.6 . .
C11 C10 H10A 118.6 . .
C12 C11 C10 119.4(2) . .
C12 C11 H11A 120.3 . .
C10 C11 H11A 120.3 . .
C11 C12 C13 118.3(2) . .
C11 C12 H12A 120.8 . .
C13 C12 H12A 120.8 . .
C14 C13 C12 118.7(2) . .
C14 C13 H13A 120.7 . .
C12 C13 H13A 120.7 . .
N4 C14 C13 123.6(2) . .
N4 C14 H14A 118.2 . .
C13 C14 H14A 118.2 . .
H3A O3 H3B 110(3) . .

loop_
_geom_bond_atom_site_label_1
_geom_bond_atom_site_label_2
_geom_bond_distance
_geom_bond_site_symmetry_2
Cu1 N2 1.9590(16) .
Cu1 O1 1.9731(14) 5_565
Cu1 N1 2.0118(17) 5_565
Cu1 N3 2.0543(16) .
Cu1 N4 2.2149(17) .
O1 C4 1.276(2) .
O1 Cu1 1.9731(14) 5_565
O2 C4 1.247(2) .
N1 C3 1.342(3) .
N1 N2 1.354(2) .
N1 Cu1 2.0118(17) 5_565
N2 C1 1.343(3) .
N3 C9 1.342(3) .
N3 C5 1.343(3) .
N4 C14 1.330(3) .
N4 C10 1.341(3) .
C1 C2 1.378(3) .
C1 H1A 0.9500 .
C2 C3 1.388(3) .
C2 H2A 0.9500 .
C3 C4 1.477(3) .
C5 C6 1.376(3) .
C5 H5A 0.9500 .
C6 C7 1.377(4) .
C6 H6A 0.9500 .
C7 C8 1.382(4) .
C7 H7A 0.9500 .
C8 C9 1.375(3) .
C8 H8A 0.9500 .
C9 H9A 0.9500 .
C10 C11 1.380(3) .
C10 H10A 0.9500 .
C11 C12 1.372(4) .
C11 H11A 0.9500 .
C12 C13 1.381(4) .
C12 H12A 0.9500 .
C13 C14 1.379(3) .
C13 H13A 0.9500 .
C14 H14A 0.9500 .
O3 H3A 0.80(3) .
O3 H3B 0.76(3) .

loop_
_geom_torsion_atom_site_label_1
_geom_torsion_atom_site_label_2
_geom_torsion_atom_site_label_3
_geom_torsion_atom_site_label_4
_geom_torsion
_geom_torsion_site_symmetry_1
C3 N1 N2 C1 0.3(2) .
Cu1 N1 N2 C1 -177.89(17) 5_565
C3 N1 N2 Cu1 172.96(13) .
Cu1 N1 N2 Cu1 -5.3(3) 5_565
O1 Cu1 N2 C1 -118.4(14) 5_565
N1 Cu1 N2 C1 174.23(19) 5_565
N3 Cu1 N2 C1 -41.0(2) .
N4 Cu1 N2 C1 72.3(2) .
O1 Cu1 N2 N1 70.8(15) 5_565
N1 Cu1 N2 N1 3.37(18) 5_565
N3 Cu1 N2 N1 148.16(15) .
N4 Cu1 N2 N1 -98.53(15) .
N2 Cu1 N3 C9 142.19(16) .
O1 Cu1 N3 C9 -40.38(16) 5_565
N1 Cu1 N3 C9 -110.66(17) 5_565
N4 Cu1 N3 C9 49.33(18) .
N2 Cu1 N3 C5 -43.60(17) .
O1 Cu1 N3 C5 133.83(17) 5_565
N1 Cu1 N3 C5 63.6(2) 5_565
N4 Cu1 N3 C5 -136.46(16) .
N2 Cu1 N4 C14 -147.03(18) .
O1 Cu1 N4 C14 33.46(18) 5_565
N1 Cu1 N4 C14 115.12(18) 5_565
N3 Cu1 N4 C14 -52.82(19) .
N2 Cu1 N4 C10 38.40(18) .
O1 Cu1 N4 C10 -141.11(17) 5_565
N1 Cu1 N4 C10 -59.45(18) 5_565
N3 Cu1 N4 C10 132.61(17) .
N1 N2 C1 C2 -0.2(3) .
Cu1 N2 C1 C2 -172.04(15) .
N2 C1 C2 C3 0.0(3) .
N2 N1 C3 C2 -0.4(2) .
Cu1 N1 C3 C2 178.42(14) 5_565
N2 N1 C3 C4 176.37(16) .
Cu1 N1 C3 C4 -4.8(2) 5_565
C1 C2 C3 N1 0.2(2) .
C1 C2 C3 C4 -175.6(2) .
Cu1 O1 C4 O2 178.74(17) 5_565
Cu1 O1 C4 C3 0.3(2) 5_565
N1 C3 C4 O2 -175.34(19) .
C2 C3 C4 O2 0.4(4) .
N1 C3 C4 O1 3.2(3) .
C2 C3 C4 O1 178.9(2) .
C9 N3 C5 C6 0.2(3) .
Cu1 N3 C5 C6 -174.14(18) .
N3 C5 C6 C7 -0.9(4) .
C5 C6 C7 C8 0.5(4) .
C6 C7 C8 C9 0.7(4) .
C5 N3 C9 C8 1.0(3) .
Cu1 N3 C9 C8 175.39(19) .
C7 C8 C9 N3 -1.4(4) .
C14 N4 C10 C11 -1.0(4) .
Cu1 N4 C10 C11 173.9(2) .
N4 C10 C11 C12 2.6(4) .
C10 C11 C12 C13 -1.7(4) .
C11 C12 C13 C14 -0.7(4) .
C10 N4 C14 C13 -1.6(4) .
Cu1 N4 C14 C13 -176.2(2) .
C12 C13 C14 N4 2.4(4) .
